data_7036092
loop_
_publ_author_name
'Goodwin, Conrad A. P.'
'Smith, Alex'
'Ortu, Fabrizio'
'Vitorica-Yrezabal, I\~nigo J'
'Mills, David P.'

_publ_section_title
;
 Salt metathesis versus protonolysis routes for the synthesis of
 silylamide Hauser base (R2NMgX; X = halogen) and amido-Grignard (R2NMgR)
 complexes.
;
_journal_issue 14
_journal_name_full 'Dalton transactions (Cambridge, England : 2003)'
_journal_page_first 6004
_journal_page_last 6014
_journal_paper_doi 10.1039/c5dt02535d
_journal_volume 45
_journal_year 2016
_chemical_formula_moiety 'C32 H76 N2 Na2 O2 Si4'
_chemical_formula_sum 'C32 H76 N2 Na2 O2 Si4'
_chemical_formula_weight 679.28
_space_group_crystal_system monoclinic
_space_group_IT_number 14
_space_group_name_Hall '-P 2ybc'
_space_group_name_H-M_alt 'P 1 21/c 1'
_symmetry_space_group_name_Hall '-P 2ybc'
_symmetry_space_group_name_H-M 'P 1 21/c 1'
_atom_sites_solution_hydrogens geom
_audit_creation_date 2015-07-30
_audit_creation_method
;
Olex2 1.2
(compiled 2014.05.21 svn.r2940 for OlexSys, GUI svn.r4846)
;
_audit_update_record
;
2015-08-03 deposited with the CCDC.
2015-08-05 downloaded from the CCDC.
;
_cell_angle_alpha 90
_cell_angle_beta 93.418(5)
_cell_angle_gamma 90
_cell_formula_units_Z 4
_cell_length_a 15.8330(8)
_cell_length_b 11.7764(6)
_cell_length_c 22.7974(10)
_cell_measurement_reflns_used 3364
_cell_measurement_temperature 150.01(10)
_cell_measurement_theta_max 25.8140
_cell_measurement_theta_min 3.7270
_cell_volume 4243.1(4)
_computing_cell_refinement
;
CrysAlisPro, Agilent Technologies,
Version 1.171.36.32 (release 02-08-2013 CrysAlis171 .NET)
(compiled Aug  2 2013,16:46:58)
;
_computing_data_collection
;
CrysAlisPro, Agilent Technologies,
Version 1.171.36.32 (release 02-08-2013 CrysAlis171 .NET)
(compiled Aug  2 2013,16:46:58)
;
_computing_data_reduction
;
CrysAlisPro, Agilent Technologies,
Version 1.171.36.32 (release 02-08-2013 CrysAlis171 .NET)
(compiled Aug  2 2013,16:46:58)
;
_computing_molecular_graphics 'Olex2 (Dolomanov et al., 2009)'
_computing_publication_material 'Olex2 (Dolomanov et al., 2009)'
_computing_structure_refinement 'ShelXL (Sheldrick, 2008)'
_computing_structure_solution 'ShelXS (Sheldrick, 2008)'
_diffrn_ambient_temperature 150.01(10)
_diffrn_detector_area_resol_mean 8.0714
_diffrn_measured_fraction_theta_full 0.997
_diffrn_measured_fraction_theta_max 0.997
_diffrn_measurement_details
;
  1 omega  -48.00   51.00   1.0000    5.0000
omega____ theta____ kappa____ phi______ frames
    -      -18.3571   77.0000   30.0000 99

  2 omega   -4.00   22.00   1.0000    5.0000
omega____ theta____ kappa____ phi______ frames
    -       19.4509   77.0000  150.0000 26

  3 omega   -6.00   81.00   1.0000    5.0000
omega____ theta____ kappa____ phi______ frames
    -       19.4509   77.0000  -90.0000 87

  4 omega   17.00   46.00   1.0000    5.0000
omega____ theta____ kappa____ phi______ frames
    -      -18.3571   77.0000 -180.0000 29
;
_diffrn_measurement_device_type 'SuperNova, Single source at offset, Eos'
_diffrn_measurement_method '\w scans'
_diffrn_orient_matrix_UB_11 0.0014305000
_diffrn_orient_matrix_UB_12 -0.0601736000
_diffrn_orient_matrix_UB_13 -0.0008563000
_diffrn_orient_matrix_UB_21 -0.0410415000
_diffrn_orient_matrix_UB_22 -0.0024710000
_diffrn_orient_matrix_UB_23 0.0108219000
_diffrn_orient_matrix_UB_31 -0.0180888000
_diffrn_orient_matrix_UB_32 0.0008697000
_diffrn_orient_matrix_UB_33 -0.0292191000
_diffrn_radiation_monochromator mirror
_diffrn_radiation_type MoK\a
_diffrn_radiation_wavelength 0.71073
_diffrn_reflns_av_R_equivalents 0.0538
_diffrn_reflns_av_unetI/netI 0.0955
_diffrn_reflns_Laue_measured_fraction_full 0.997
_diffrn_reflns_Laue_measured_fraction_max 0.997
_diffrn_reflns_limit_h_max 19
_diffrn_reflns_limit_h_min -19
_diffrn_reflns_limit_k_max 14
_diffrn_reflns_limit_k_min -14
_diffrn_reflns_limit_l_max 27
_diffrn_reflns_limit_l_min -24
_diffrn_reflns_number 17411
_diffrn_reflns_point_group_measured_fraction_full 0.997
_diffrn_reflns_point_group_measured_fraction_max 0.997
_diffrn_reflns_theta_full 25.242
_diffrn_reflns_theta_max 25.350
_diffrn_reflns_theta_min 3.384
_diffrn_source 'SuperNova (Mo) X-ray Source'
_exptl_absorpt_coefficient_mu 0.188
_exptl_absorpt_correction_T_max 1.000
_exptl_absorpt_correction_T_min 0.632
_exptl_absorpt_correction_type gaussian
_exptl_absorpt_process_details
;
CrysAlisPro, Agilent Technologies,
Version 1.171.36.32 (release 02-08-2013 CrysAlis171 .NET)
(compiled Aug  2 2013,16:46:58)
Numerical absorption correction based on gaussian integration over
            a multifaceted crystal model
;
_exptl_crystal_colour 'clear light colourless'
_exptl_crystal_colour_lustre clear
_exptl_crystal_colour_modifier light
_exptl_crystal_colour_primary colourless
_exptl_crystal_density_diffrn 1.063
_exptl_crystal_description block
_exptl_crystal_F_000 1504
_exptl_crystal_size_max 0.4047
_exptl_crystal_size_mid 0.305
_exptl_crystal_size_min 0.2539
_refine_diff_density_max 0.567
_refine_diff_density_min -0.628
_refine_diff_density_rms 0.071
_refine_ls_extinction_method none
_refine_ls_goodness_of_fit_ref 1.047
_refine_ls_hydrogen_treatment constr
_refine_ls_matrix_type full
_refine_ls_number_parameters 473
_refine_ls_number_reflns 7758
_refine_ls_number_restraints 302
_refine_ls_restrained_S_all 1.054
_refine_ls_R_factor_all 0.1056
_refine_ls_R_factor_gt 0.0642
_refine_ls_shift/su_max 0.001
_refine_ls_shift/su_mean 0.000
_refine_ls_structure_factor_coef Fsqd
_refine_ls_weighting_details 'w=1/[\s^2^(Fo^2^)+(0.0626P)^2^+1.7970P] where P=(Fo^2^+2Fc^2^)/3'
_refine_ls_weighting_scheme calc
_refine_ls_wR_factor_gt 0.1408
_refine_ls_wR_factor_ref 0.1656
_reflns_Friedel_coverage 0.000
_reflns_number_gt 5150
_reflns_number_total 7758
_reflns_threshold_expression 'I > 2\s(I)'
_cod_data_source_file c5dt02535d2.cif
_cod_data_source_block 05a
_cod_depositor_comments 'Adding full bibliography for 7036089--7036100.cif.'
_cod_original_cell_volume 4243.2(4)
_cod_database_code 7036092
_manchester_internal_coll_name adpm87
_manchester_internal_coll_client FO/CAPG
_manchester_internal_coll_type custom
_manchester_internal_coll_frame_time 5.00
_manchester_internal_coll_frame_width 1
_manchester_internal_coll_frame_method '\w scans'
_manchester_internal_coll_user FO
_manchester_internal_coll_date 20/10/14
_manchester_internal_process_user CAPG
_manchester_internal_process_date 21/10/14
_manchester_internal_solution_user CAPG
_manchester_internal_solution_date 21/10/14
_manchester_internal_refinement_user FO
_manchester_internal_refinement_date 23/02/15
_manchester_internal_validation_user IVY
_manchester_internal_validation_date IVY
_manchester_internal_archive_date 30-07-15
_shelxl_version_number 2014/6
_chemical_oxdiff_formula 'C20 H42 Si2 Na N O C4 H8'
_shelx_space_group_comment
;
The symmetry employed for this shelxl refinement is uniquely defined
by the following loop, which should always be used as a source of
symmetry information in preference to the above space-group names.
They are only intended as comments.
;
_reflns_odcompleteness_completeness 99.65
_reflns_odcompleteness_iscentric 1
_reflns_odcompleteness_theta 26.32
_olex2_refinement_description
;
1. Fixed Uiso
 At 1.2 times of:
  All C(H,H) groups
 At 1.5 times of:
  All C(H,H,H) groups
2. Restrained distances
 O1-C25 \\sim O1-C25A \\sim O1-C28A \\sim O1-C28 \\sim O2-C29 \\sim O2-C29A
\\sim O2-C32A \\sim O2-C32
 with sigma of 0.002
 C28A-C27A \\sim C28-C27 \\sim C26-C25A \\sim C26A-C25 \\sim C32-C31 \\sim
C32A-C31A \\sim C30A-C29A ~
 C30-C29
 with sigma of 0.02
 C31A-C30A \\sim C31-C30 \\sim C27A-C26 \\sim C27-C26A
 with sigma of 0.02
3. Uiso/Uaniso restraints and constraints
C32 \\sim C32A \\sim O2 \\sim C29A \\sim C29 \\sim C30 \\sim C30A \\sim C31A
\\sim C31: within 2A with sigma of 0.004 and sigma for terminal atoms of 0.008
C25A \\sim C25 \\sim C26A \\sim C26 \\sim C27 \\sim C27A \\sim C28 \\sim C28A
\\sim O1: within 2A with sigma of 0.004 and sigma for terminal atoms of 0.008
4. Others
 Sof(C29A)=Sof(H29C)=Sof(H29D)=Sof(C30A)=Sof(H30C)=Sof(H30D)=Sof(C31A)=
 Sof(H31C)=Sof(H31D)=Sof(C32A)=Sof(H32C)=Sof(H32D)=1-FVAR(1)
 Sof(C29)=Sof(H29A)=Sof(H29B)=Sof(C30)=Sof(H30A)=Sof(H30B)=Sof(C31)=Sof(H31A)=
 Sof(H31B)=Sof(C32)=Sof(H32A)=Sof(H32B)=FVAR(1)
 Sof(C26)=Sof(H26A)=Sof(H26B)=Sof(C27A)=Sof(H27C)=Sof(H27D)=Sof(C28A)=
 Sof(H28C)=Sof(H28D)=Sof(C25A)=Sof(H25C)=Sof(H25D)=1-FVAR(2)
 Sof(C25)=Sof(H25A)=Sof(H25B)=Sof(C27)=Sof(H27A)=Sof(H27B)=Sof(C28)=Sof(H28A)=
 Sof(H28B)=Sof(C26A)=Sof(H26C)=Sof(H26D)=FVAR(2)
5.a Secondary CH2 refined with riding coordinates:
 C25(H25A,H25B), C26(H26A,H26B), C27(H27A,H27B), C28(H28A,H28B), C29(H29A,
 H29B), C30(H30A,H30B), C31(H31A,H31B), C32(H32A,H32B), C29A(H29C,H29D),
 C30A(H30C,H30D), C31A(H31C,H31D), C32A(H32C,H32D), C27A(H27C,H27D), C26A(H26C,
 H26D), C28A(H28C,H28D), C25A(H25C,H25D)
5.b Idealised Me refined as rotating group:
 C2(H2A,H2B,H2C), C3(H3A,H3B,H3C), C4(H4A,H4B,H4C), C5(H5A,H5B,H5C), C6(H6A,
 H6B,H6C), C8(H8A,H8B,H8C), C9(H9A,H9B,H9C), C10(H10A,H10B,H10C), C11(H11A,H11B,
 H11C), C12(H12A,H12B,H12C), C14(H14A,H14B,H14C), C15(H15A,H15B,H15C), C16(H16A,
 H16B,H16C), C17(H17A,H17B,H17C), C18(H18A,H18B,H18C), C20(H20A,H20B,H20C),
 C21(H21A,H21B,H21C), C22(H22A,H22B,H22C), C23(H23A,H23B,H23C), C24(H24A,H24B,
 H24C)
;
_olex2_submission_special_instructions 'No special instructions were received'

loop_
_space_group_symop_operation_xyz
'x, y, z'
'-x, y+1/2, -z+1/2'
'-x, -y, -z'
'x, -y-1/2, z-1/2'

loop_
_atom_site_label
_atom_site_type_symbol
_atom_site_fract_x
_atom_site_fract_y
_atom_site_fract_z
_atom_site_U_iso_or_equiv
_atom_site_adp_type
_atom_site_occupancy
_atom_site_site_symmetry_order
_atom_site_calc_flag
_atom_site_refinement_flags_posn
_atom_site_refinement_flags_occupancy
_atom_site_disorder_assembly
_atom_site_disorder_group
Si1 Si 0.68535(6) 0.57737(8) 0.29106(4) 0.0251(2) Uani 1 1 d . . . .
Si2 Si 0.86935(6) 0.56095(8) 0.33511(4) 0.0257(2) Uani 1 1 d . . . .
Si3 Si 0.81334(6) 0.16919(8) 0.44660(4) 0.0251(2) Uani 1 1 d . . . .
Si4 Si 0.63942(6) 0.25148(8) 0.47474(4) 0.0258(2) Uani 1 1 d . . . .
Na1 Na 0.73508(9) 0.31653(11) 0.33386(6) 0.0307(3) Uani 1 1 d . . . .
Na2 Na 0.75643(8) 0.46768(11) 0.43949(6) 0.0266(3) Uani 1 1 d . . . .
O1 O 0.7149(2) 0.18155(19) 0.25945(10) 0.0502(7) Uani 1 1 d . . . .
O2 O 0.77959(16) 0.6044(2) 0.51444(11) 0.0424(6) Uani 1 1 d . . . .
N1 N 0.76637(16) 0.5222(2) 0.33404(11) 0.0220(6) Uani 1 1 d . . . .
N2 N 0.72980(16) 0.2585(2) 0.43839(11) 0.0226(6) Uani 1 1 d . . . .
C1 C 0.6185(2) 0.6867(3) 0.33011(15) 0.0301(8) Uani 1 1 d . . . .
C2 C 0.5792(2) 0.6338(3) 0.38305(17) 0.0439(10) Uani 1 1 d . . . .
H2A H 0.5459 0.5691 0.3706 0.066 Uiso 1 1 calc GR . . .
H2B H 0.5437 0.6886 0.4007 0.066 Uiso 1 1 calc GR . . .
H2C H 0.6232 0.6103 0.4112 0.066 Uiso 1 1 calc GR . . .
C3 C 0.6735(3) 0.7863(3) 0.35110(19) 0.0495(11) Uani 1 1 d . . . .
H3A H 0.7173 0.7598 0.3786 0.074 Uiso 1 1 calc GR . . .
H3B H 0.6393 0.8413 0.3698 0.074 Uiso 1 1 calc GR . . .
H3C H 0.6985 0.8206 0.3181 0.074 Uiso 1 1 calc GR . . .
C4 C 0.5456(3) 0.7335(4) 0.28917(18) 0.0518(12) Uani 1 1 d . . . .
H4A H 0.5685 0.7710 0.2563 0.078 Uiso 1 1 calc GR . . .
H4B H 0.5130 0.7867 0.3104 0.078 Uiso 1 1 calc GR . . .
H4C H 0.5099 0.6720 0.2754 0.078 Uiso 1 1 calc GR . . .
C5 C 0.6095(2) 0.4635(3) 0.26317(18) 0.0448(11) Uani 1 1 d . . . .
H5A H 0.6394 0.4081 0.2415 0.067 Uiso 1 1 calc GR . . .
H5B H 0.5656 0.4970 0.2380 0.067 Uiso 1 1 calc GR . . .
H5C H 0.5850 0.4273 0.2958 0.067 Uiso 1 1 calc GR . . .
C6 C 0.7155(3) 0.6485(4) 0.22106(16) 0.0485(11) Uani 1 1 d . . . .
H6A H 0.7529 0.7109 0.2305 0.073 Uiso 1 1 calc GR . . .
H6B H 0.6654 0.6762 0.1999 0.073 Uiso 1 1 calc GR . . .
H6C H 0.7434 0.5947 0.1972 0.073 Uiso 1 1 calc GR . . .
C7 C 0.9340(2) 0.4968(3) 0.27321(16) 0.0353(9) Uani 1 1 d . . . .
C8 C 0.8908(3) 0.3915(3) 0.24681(17) 0.0467(11) Uani 1 1 d . . . .
H8A H 0.8858 0.3353 0.2769 0.070 Uiso 1 1 calc GR . . .
H8B H 0.9238 0.3616 0.2164 0.070 Uiso 1 1 calc GR . . .
H8C H 0.8354 0.4114 0.2305 0.070 Uiso 1 1 calc GR . . .
C9 C 0.9429(3) 0.5806(4) 0.22259(18) 0.0574(13) Uani 1 1 d . . . .
H9A H 0.8879 0.6074 0.2089 0.086 Uiso 1 1 calc GR . . .
H9B H 0.9692 0.5432 0.1910 0.086 Uiso 1 1 calc GR . . .
H9C H 0.9771 0.6437 0.2361 0.086 Uiso 1 1 calc GR . . .
C10 C 1.0231(3) 0.4628(5) 0.2969(2) 0.0722(16) Uani 1 1 d . . . .
H10A H 1.0524 0.5286 0.3125 0.108 Uiso 1 1 calc GR . . .
H10B H 1.0537 0.4314 0.2656 0.108 Uiso 1 1 calc GR . . .
H10C H 1.0191 0.4073 0.3274 0.108 Uiso 1 1 calc GR . . .
C11 C 0.8921(2) 0.7178(3) 0.33501(17) 0.0386(10) Uani 1 1 d . . . .
H11A H 0.8688 0.7507 0.2991 0.058 Uiso 1 1 calc GR . . .
H11B H 0.9522 0.7298 0.3382 0.058 Uiso 1 1 calc GR . . .
H11C H 0.8670 0.7529 0.3678 0.058 Uiso 1 1 calc GR . . .
C12 C 0.9228(2) 0.5148(3) 0.40776(15) 0.0321(9) Uani 1 1 d . . . .
H12A H 0.8986 0.5552 0.4392 0.048 Uiso 1 1 calc GR . . .
H12B H 0.9822 0.5311 0.4079 0.048 Uiso 1 1 calc GR . . .
H12C H 0.9147 0.4347 0.4129 0.048 Uiso 1 1 calc GR . . .
C13 C 0.8866(2) 0.1931(3) 0.51676(16) 0.0303(8) Uani 1 1 d . . . .
C14 C 0.8698(2) 0.3086(3) 0.54398(16) 0.0373(9) Uani 1 1 d . . . .
H14A H 0.8856 0.3676 0.5177 0.056 Uiso 1 1 calc GR . . .
H14B H 0.9024 0.3157 0.5807 0.056 Uiso 1 1 calc GR . . .
H14C H 0.8107 0.3153 0.5507 0.056 Uiso 1 1 calc GR . . .
C15 C 0.8745(3) 0.1018(3) 0.56397(16) 0.0439(10) Uani 1 1 d . . . .
H15A H 0.8162 0.1000 0.5734 0.066 Uiso 1 1 calc GR . . .
H15B H 0.9094 0.1195 0.5986 0.066 Uiso 1 1 calc GR . . .
H15C H 0.8903 0.0289 0.5492 0.066 Uiso 1 1 calc GR . . .
C16 C 0.9806(2) 0.1897(4) 0.50277(19) 0.0477(11) Uani 1 1 d . . . .
H16A H 0.9926 0.1188 0.4842 0.072 Uiso 1 1 calc GR . . .
H16B H 1.0153 0.1969 0.5385 0.072 Uiso 1 1 calc GR . . .
H16C H 0.9924 0.2512 0.4769 0.072 Uiso 1 1 calc GR . . .
C17 C 0.7883(2) 0.0128(3) 0.44530(17) 0.0392(10) Uani 1 1 d . . . .
H17A H 0.7519 -0.0047 0.4762 0.059 Uiso 1 1 calc GR . . .
H17B H 0.8398 -0.0299 0.4509 0.059 Uiso 1 1 calc GR . . .
H17C H 0.7605 -0.0068 0.4081 0.059 Uiso 1 1 calc GR . . .
C18 C 0.8810(2) 0.1840(3) 0.38142(16) 0.0369(9) Uani 1 1 d . . . .
H18A H 0.8486 0.1626 0.3462 0.055 Uiso 1 1 calc GR . . .
H18B H 0.9296 0.1355 0.3867 0.055 Uiso 1 1 calc GR . . .
H18C H 0.8992 0.2614 0.3782 0.055 Uiso 1 1 calc GR . . .
C19 C 0.5442(2) 0.1906(4) 0.42974(17) 0.0409(10) Uani 1 1 d . . . .
C20 C 0.4632(3) 0.2023(5) 0.4624(2) 0.0696(15) Uani 1 1 d . . . .
H20A H 0.4711 0.1677 0.5005 0.104 Uiso 1 1 calc GR . . .
H20B H 0.4175 0.1654 0.4404 0.104 Uiso 1 1 calc GR . . .
H20C H 0.4500 0.2813 0.4669 0.104 Uiso 1 1 calc GR . . .
C21 C 0.5582(3) 0.0652(4) 0.4170(2) 0.0628(14) Uani 1 1 d . . . .
H21A H 0.6084 0.0564 0.3959 0.094 Uiso 1 1 calc GR . . .
H21B H 0.5104 0.0361 0.3938 0.094 Uiso 1 1 calc GR . . .
H21C H 0.5644 0.0240 0.4534 0.094 Uiso 1 1 calc GR . . .
C22 C 0.5302(3) 0.2534(4) 0.37134(19) 0.0655(15) Uani 1 1 d . . . .
H22A H 0.5245 0.3332 0.3786 0.098 Uiso 1 1 calc GR . . .
H22B H 0.4797 0.2256 0.3508 0.098 Uiso 1 1 calc GR . . .
H22C H 0.5777 0.2408 0.3479 0.098 Uiso 1 1 calc GR . . .
C23 C 0.6445(2) 0.1682(3) 0.54569(16) 0.0382(10) Uani 1 1 d . . . .
H23A H 0.6568 0.0901 0.5377 0.057 Uiso 1 1 calc GR . . .
H23B H 0.5912 0.1734 0.5634 0.057 Uiso 1 1 calc GR . . .
H23C H 0.6883 0.1989 0.5721 0.057 Uiso 1 1 calc GR . . .
C24 C 0.6058(2) 0.3977(3) 0.49806(17) 0.0379(10) Uani 1 1 d . . . .
H24A H 0.6525 0.4349 0.5188 0.057 Uiso 1 1 calc GR . . .
H24B H 0.5596 0.3911 0.5233 0.057 Uiso 1 1 calc GR . . .
H24C H 0.5881 0.4413 0.4639 0.057 Uiso 1 1 calc GR . . .
C25 C 0.7391(10) 0.1832(11) 0.1993(2) 0.0535(14) Uani 0.469(19) 1 d . P A 1
H25A H 0.7166 0.2508 0.1797 0.064 Uiso 0.469(19) 1 calc R P A 1
H25B H 0.8003 0.1854 0.1986 0.064 Uiso 0.469(19) 1 calc R P A 1
C26 C 0.6762(10) 0.1025(8) 0.1691(5) 0.0569(14) Uani 0.531(19) 1 d . P A 2
H26A H 0.6993 0.0903 0.1311 0.068 Uiso 0.531(19) 1 calc R P A 2
H26B H 0.6151 0.1079 0.1638 0.068 Uiso 0.531(19) 1 calc R P A 2
C27 C 0.6641(12) 0.0146(10) 0.2150(5) 0.0561(14) Uani 0.469(19) 1 d . P A 1
H27A H 0.6036 0.0109 0.2054 0.067 Uiso 0.469(19) 1 calc R P A 1
H27B H 0.6864 -0.0621 0.2164 0.067 Uiso 0.469(19) 1 calc R P A 1
C28 C 0.6808(10) 0.0701(6) 0.2705(6) 0.0535(14) Uani 0.469(19) 1 d . P A 1
H28A H 0.7210 0.0262 0.2949 0.064 Uiso 0.469(19) 1 calc R P A 1
H28B H 0.6289 0.0769 0.2908 0.064 Uiso 0.469(19) 1 calc R P A 1
C29 C 0.8290(4) 0.5907(6) 0.5694(2) 0.0531(12) Uani 0.740(6) 1 d . P B 1
H29A H 0.8888 0.5858 0.5626 0.064 Uiso 0.740(6) 1 calc R P B 1
H29B H 0.8124 0.5223 0.5894 0.064 Uiso 0.740(6) 1 calc R P B 1
C30 C 0.8117(5) 0.6908(5) 0.6041(3) 0.0557(12) Uani 0.740(6) 1 d . P B 1
H30A H 0.8607 0.7108 0.6295 0.067 Uiso 0.740(6) 1 calc R P B 1
H30B H 0.7642 0.6772 0.6281 0.067 Uiso 0.740(6) 1 calc R P B 1
C31 C 0.7916(5) 0.7825(5) 0.5613(2) 0.0482(11) Uani 0.740(6) 1 d . P B 1
H31A H 0.7450 0.8283 0.5738 0.058 Uiso 0.740(6) 1 calc R P B 1
H31B H 0.8403 0.8312 0.5574 0.058 Uiso 0.740(6) 1 calc R P B 1
C32 C 0.7682(4) 0.7254(3) 0.5055(2) 0.0444(11) Uani 0.740(6) 1 d . P B 1
H32A H 0.7097 0.7418 0.4933 0.053 Uiso 0.740(6) 1 calc R P B 1
H32B H 0.8038 0.7519 0.4751 0.053 Uiso 0.740(6) 1 calc R P B 1
C29A C 0.8505(8) 0.6112(16) 0.5574(7) 0.0502(14) Uani 0.260(6) 1 d . P B 2
H29C H 0.9029 0.6084 0.5375 0.060 Uiso 0.260(6) 1 calc R P B 2
H29D H 0.8494 0.5464 0.5836 0.060 Uiso 0.260(6) 1 calc R P B 2
C30A C 0.8478(10) 0.7172(15) 0.5921(8) 0.0492(13) Uani 0.260(6) 1 d . P B 2
H30C H 0.8895 0.7718 0.5805 0.059 Uiso 0.260(6) 1 calc R P B 2
H30D H 0.8559 0.7026 0.6340 0.059 Uiso 0.260(6) 1 calc R P B 2
C31A C 0.7564(10) 0.7571(15) 0.5750(8) 0.0492(13) Uani 0.260(6) 1 d . P B 2
H31C H 0.7232 0.7549 0.6094 0.059 Uiso 0.260(6) 1 calc R P B 2
H31D H 0.7578 0.8350 0.5613 0.059 Uiso 0.260(6) 1 calc R P B 2
C32A C 0.7166(7) 0.6867(12) 0.5295(7) 0.0477(13) Uani 0.260(6) 1 d . P B 2
H32C H 0.6989 0.7321 0.4955 0.057 Uiso 0.260(6) 1 calc R P B 2
H32D H 0.6674 0.6488 0.5437 0.057 Uiso 0.260(6) 1 calc R P B 2
C27A C 0.7037(11) 0.0040(8) 0.2138(4) 0.0574(14) Uani 0.531(19) 1 d . P A 2
H27C H 0.6617 -0.0561 0.2131 0.069 Uiso 0.531(19) 1 calc R P A 2
H27D H 0.7579 -0.0281 0.2048 0.069 Uiso 0.531(19) 1 calc R P A 2
C26A C 0.7074(11) 0.0841(11) 0.1688(5) 0.0575(14) Uani 0.469(19) 1 d . P A 1
H26C H 0.7533 0.0414 0.1531 0.069 Uiso 0.469(19) 1 calc R P A 1
H26D H 0.6674 0.1049 0.1368 0.069 Uiso 0.469(19) 1 calc R P A 1
C28A C 0.7092(10) 0.0605(3) 0.2692(5) 0.0555(14) Uani 0.531(19) 1 d . P A 2
H28C H 0.7588 0.0344 0.2924 0.067 Uiso 0.531(19) 1 calc R P A 2
H28D H 0.6595 0.0435 0.2906 0.067 Uiso 0.531(19) 1 calc R P A 2
C25A C 0.7112(10) 0.2017(9) 0.19676(16) 0.0543(14) Uani 0.531(19) 1 d . P A 2
H25C H 0.6760 0.2672 0.1870 0.065 Uiso 0.531(19) 1 calc R P A 2
H25D H 0.7674 0.2159 0.1838 0.065 Uiso 0.531(19) 1 calc R P A 2

loop_
_atom_site_aniso_label
_atom_site_aniso_U_11
_atom_site_aniso_U_22
_atom_site_aniso_U_33
_atom_site_aniso_U_23
_atom_site_aniso_U_13
_atom_site_aniso_U_12
Si1 0.0284(5) 0.0246(5) 0.0218(5) 0.0028(4) -0.0023(4) -0.0024(4)
Si2 0.0256(5) 0.0279(5) 0.0235(5) 0.0023(4) 0.0019(4) -0.0048(4)
Si3 0.0333(5) 0.0198(5) 0.0223(5) -0.0003(4) 0.0014(4) 0.0002(5)
Si4 0.0299(5) 0.0257(5) 0.0218(5) 0.0037(4) 0.0026(4) -0.0048(5)
Na1 0.0451(9) 0.0240(7) 0.0227(7) -0.0002(6) 0.0011(6) -0.0043(7)
Na2 0.0315(7) 0.0242(7) 0.0242(7) -0.0027(6) 0.0021(6) -0.0038(6)
O1 0.094(2) 0.0302(13) 0.0267(13) -0.0019(11) 0.0029(14) -0.0068(14)
O2 0.0534(15) 0.0343(13) 0.0389(14) -0.0133(12) -0.0028(12) 0.0004(13)
N1 0.0227(14) 0.0221(15) 0.0211(14) 0.0024(12) 0.0015(12) -0.0032(13)
N2 0.0255(15) 0.0218(15) 0.0203(15) 0.0009(12) -0.0004(12) -0.0053(13)
C1 0.033(2) 0.026(2) 0.031(2) 0.0049(16) -0.0051(16) 0.0026(17)
C2 0.048(2) 0.046(2) 0.038(2) 0.002(2) 0.001(2) 0.008(2)
C3 0.055(3) 0.029(2) 0.064(3) -0.013(2) -0.004(2) 0.003(2)
C4 0.050(3) 0.060(3) 0.044(3) 0.007(2) -0.010(2) 0.017(2)
C5 0.042(2) 0.038(2) 0.052(3) -0.008(2) -0.018(2) -0.001(2)
C6 0.055(3) 0.058(3) 0.033(2) 0.017(2) 0.004(2) 0.012(2)
C7 0.032(2) 0.044(2) 0.030(2) -0.0024(18) 0.0075(17) -0.0067(19)
C8 0.060(3) 0.047(3) 0.034(2) -0.006(2) 0.016(2) 0.001(2)
C9 0.069(3) 0.058(3) 0.048(3) 0.004(2) 0.033(2) -0.011(3)
C10 0.034(2) 0.130(5) 0.054(3) -0.022(3) 0.007(2) 0.017(3)
C11 0.036(2) 0.037(2) 0.043(2) 0.0055(19) 0.0028(18) -0.0125(19)
C12 0.0248(19) 0.039(2) 0.033(2) -0.0014(18) 0.0015(16) -0.0045(18)
C13 0.032(2) 0.028(2) 0.031(2) 0.0018(17) -0.0010(16) 0.0040(17)
C14 0.040(2) 0.037(2) 0.033(2) -0.0069(18) -0.0086(18) 0.0025(19)
C15 0.055(3) 0.040(2) 0.035(2) 0.0066(19) -0.012(2) 0.000(2)
C16 0.035(2) 0.058(3) 0.050(3) -0.003(2) -0.005(2) 0.006(2)
C17 0.052(2) 0.027(2) 0.038(2) -0.0046(18) -0.0068(19) 0.001(2)
C18 0.043(2) 0.037(2) 0.031(2) -0.0024(18) 0.0054(18) 0.0084(19)
C19 0.035(2) 0.055(3) 0.033(2) 0.004(2) 0.0002(18) -0.017(2)
C20 0.044(3) 0.106(4) 0.059(3) -0.005(3) 0.005(2) -0.025(3)
C21 0.066(3) 0.068(3) 0.054(3) -0.016(3) 0.002(2) -0.033(3)
C22 0.049(3) 0.099(4) 0.046(3) 0.013(3) -0.018(2) -0.020(3)
C23 0.045(2) 0.040(2) 0.031(2) 0.0052(18) 0.0073(18) -0.006(2)
C24 0.034(2) 0.036(2) 0.045(2) 0.0051(19) 0.0169(18) -0.0008(19)
C25 0.094(3) 0.037(2) 0.030(2) 0.000(2) 0.004(2) -0.006(3)
C26 0.094(3) 0.041(2) 0.036(2) -0.0024(19) 0.004(3) -0.004(3)
C27 0.094(3) 0.037(2) 0.038(2) -0.0021(19) 0.006(3) -0.006(3)
C28 0.093(3) 0.032(2) 0.035(2) 0.000(2) 0.007(3) -0.006(2)
C29 0.083(3) 0.036(2) 0.040(2) -0.0047(19) -0.002(2) 0.007(2)
C30 0.084(3) 0.039(2) 0.043(2) -0.0084(18) -0.005(2) 0.011(2)
C31 0.069(2) 0.034(2) 0.041(2) -0.0058(18) -0.003(2) 0.009(2)
C32 0.060(2) 0.035(2) 0.037(2) -0.0098(18) -0.0058(19) 0.010(2)
C29A 0.073(3) 0.037(2) 0.040(2) -0.007(2) -0.002(2) 0.007(2)
C30A 0.073(3) 0.036(2) 0.039(2) -0.007(2) -0.001(2) 0.007(2)
C31A 0.070(3) 0.037(2) 0.040(2) -0.008(2) -0.004(2) 0.010(2)
C32A 0.064(3) 0.037(2) 0.041(2) -0.009(2) -0.004(2) 0.009(2)
C27A 0.097(3) 0.037(2) 0.039(2) -0.0021(19) 0.008(3) -0.006(3)
C26A 0.097(3) 0.040(2) 0.036(2) -0.004(2) 0.007(3) -0.002(3)
C28A 0.097(3) 0.033(2) 0.037(2) 0.001(2) 0.004(3) -0.007(2)
C25A 0.096(3) 0.036(2) 0.031(2) -0.0008(19) 0.005(2) -0.003(2)

loop_
_atom_type_symbol
_atom_type_description
_atom_type_scat_dispersion_real
_atom_type_scat_dispersion_imag
_atom_type_scat_source
C C 0.0033 0.0016 'International Tables Vol C Tables 4.2.6.8 and 6.1.1.4'
H H 0.0000 0.0000 'International Tables Vol C Tables 4.2.6.8 and 6.1.1.4'
N N 0.0061 0.0033 'International Tables Vol C Tables 4.2.6.8 and 6.1.1.4'
Na Na 0.0362 0.0249 'International Tables Vol C Tables 4.2.6.8 and 6.1.1.4'
O O 0.0106 0.0060 'International Tables Vol C Tables 4.2.6.8 and 6.1.1.4'
Si Si 0.0817 0.0704 'International Tables Vol C Tables 4.2.6.8 and 6.1.1.4'

loop_
_exptl_crystal_face_index_h
_exptl_crystal_face_index_k
_exptl_crystal_face_index_l
_exptl_crystal_face_perp_dist
_exptl_oxdiff_crystal_face_indexfrac_h
_exptl_oxdiff_crystal_face_indexfrac_k
_exptl_oxdiff_crystal_face_indexfrac_l
_exptl_oxdiff_crystal_face_x
_exptl_oxdiff_crystal_face_y
_exptl_oxdiff_crystal_face_z
-4 12 21 0.1279 -4.0000 12.0000 21.0000 -0.7458 0.3618 -0.5308
12 -13 9 0.1490 12.0000 -13.0000 9.0000 0.7917 -0.3630 -0.4913
-12 12 -12 0.1124 -12.0000 12.0000 -12.0000 -0.7290 0.3330 0.5781
2 -11 -24 0.1858 2.0000 -11.0000 -24.0000 0.6853 -0.3146 0.6555
8 -14 -13 0.1582 8.0000 -14.0000 -13.0000 0.8650 -0.4344 0.2230
18 -8 10 0.1316 18.0000 -8.0000 10.0000 0.4986 -0.6108 -0.6247
-8 8 26 0.1324 -8.0000 8.0000 26.0000 -0.5151 0.5899 -0.6080
9 -8 -26 0.1656 9.0000 -8.0000 -26.0000 0.5165 -0.6310 0.5899
-18 10 1 0.1187 -18.0000 10.0000 1.0000 -0.6283 0.7249 0.3051
-15 5 -20 0.1630 -15.0000 5.0000 -20.0000 -0.3052 0.3868 0.8601
-17 8 -12 0.1300 -17.0000 8.0000 -12.0000 -0.4954 0.5481 0.6651
21 2 9 0.1150 21.0000 2.0000 9.0000 -0.0980 -0.7694 -0.6411
19 3 -18 0.1485 19.0000 3.0000 -18.0000 -0.1379 -0.9820 0.1849
-22 -3 5 0.1065 -22.0000 -3.0000 5.0000 0.1448 0.9644 0.2492
-20 -2 -12 0.1577 -20.0000 -2.0000 -12.0000 0.1020 0.6959 0.7107
-14 -3 26 0.1220 -14.0000 -3.0000 26.0000 0.1382 0.8634 -0.5091
-1 -17 -1 0.1672 -1.0000 -17.0000 -1.0000 1.0224 0.0722 0.0325
-1 16 -7 0.1443 -1.0000 16.0000 -7.0000 -0.9582 -0.0742 0.2365
-16 -8 -14 0.1646 -16.0000 -8.0000 -14.0000 0.4705 0.5249 0.6915
-14 -12 12 0.1039 -14.0000 -12.0000 12.0000 0.6918 0.7341 -0.1078

loop_
_geom_angle_atom_site_label_1
_geom_angle_atom_site_label_2
_geom_angle_atom_site_label_3
_geom_angle
N1 Si1 C1 114.09(14)
N1 Si1 C5 111.50(16)
N1 Si1 C6 115.96(16)
C5 Si1 C1 106.03(17)
C5 Si1 C6 102.62(19)
C6 Si1 C1 105.55(17)
N1 Si2 C7 115.66(15)
N1 Si2 C11 116.69(15)
N1 Si2 C12 108.37(14)
C11 Si2 C7 105.76(17)
C11 Si2 C12 101.96(17)
C12 Si2 C7 107.21(16)
N2 Si3 C13 115.24(14)
N2 Si3 C17 116.36(16)
N2 Si3 C18 109.37(15)
C17 Si3 C13 105.64(16)
C17 Si3 C18 101.90(17)
C18 Si3 C13 107.18(16)
N2 Si4 C19 114.65(15)
N2 Si4 C23 116.67(15)
N2 Si4 C24 110.66(14)
C23 Si4 C19 104.89(17)
C24 Si4 C19 105.46(18)
C24 Si4 C23 103.33(17)
O1 Na1 N1 133.44(10)
O1 Na1 N2 119.94(9)
O1 Na1 C5 86.86(11)
O1 Na1 C18 88.69(11)
N1 Na1 N2 106.61(10)
N1 Na1 C5 64.27(9)
N1 Na1 C18 111.48(11)
N2 Na1 C5 127.53(11)
N2 Na1 C18 64.62(10)
C18 Na1 C5 167.47(12)
O2 Na2 N1 120.30(10)
O2 Na2 N2 134.31(10)
O2 Na2 C12 86.82(10)
O2 Na2 C24 87.56(11)
N1 Na2 C12 65.86(9)
N1 Na2 C24 127.70(11)
N2 Na2 N1 105.27(10)
N2 Na2 C12 110.48(10)
N2 Na2 C24 65.45(10)
C12 Na2 C24 166.12(12)
C25 O1 Na1 130.4(5)
C25 O1 C28 107.4(7)
C28 O1 Na1 121.9(5)
C28A O1 Na1 124.5(5)
C25A O1 Na1 127.1(4)
C25A O1 C28A 108.3(6)
C29 O2 Na2 127.1(3)
C29 O2 C32 106.8(4)
C32 O2 Na2 123.8(2)
C29A O2 Na2 127.4(7)
C32A O2 Na2 123.3(6)
C32A O2 C29A 108.7(9)
Si1 N1 Na1 103.29(12)
Si1 N1 Na2 124.36(13)
Si2 N1 Si1 126.85(16)
Si2 N1 Na1 117.22(13)
Si2 N1 Na2 99.85(12)
Na1 N1 Na2 74.11(8)
Si3 N2 Si4 126.28(16)
Si3 N2 Na1 101.90(12)
Si3 N2 Na2 118.79(13)
Si4 N2 Na1 123.98(14)
Si4 N2 Na2 100.95(12)
Na1 N2 Na2 73.95(8)
C2 C1 Si1 110.8(2)
C2 C1 C4 107.4(3)
C3 C1 Si1 110.0(3)
C3 C1 C2 108.6(3)
C3 C1 C4 108.0(3)
C4 C1 Si1 111.9(3)
C1 C2 H2A 109.5
C1 C2 H2B 109.5
C1 C2 H2C 109.5
H2A C2 H2B 109.5
H2A C2 H2C 109.5
H2B C2 H2C 109.5
C1 C3 H3A 109.5
C1 C3 H3B 109.5
C1 C3 H3C 109.5
H3A C3 H3B 109.5
H3A C3 H3C 109.5
H3B C3 H3C 109.5
C1 C4 H4A 109.5
C1 C4 H4B 109.5
C1 C4 H4C 109.5
H4A C4 H4B 109.5
H4A C4 H4C 109.5
H4B C4 H4C 109.5
Si1 C5 Na1 80.93(13)
Si1 C5 H5A 109.5
Si1 C5 H5B 109.5
Si1 C5 H5C 109.5
Na1 C5 H5A 63.8
Na1 C5 H5B 169.4
Na1 C5 H5C 67.5
H5A C5 H5B 109.5
H5A C5 H5C 109.5
H5B C5 H5C 109.5
Si1 C6 H6A 109.5
Si1 C6 H6B 109.5
Si1 C6 H6C 109.5
H6A C6 H6B 109.5
H6A C6 H6C 109.5
H6B C6 H6C 109.5
C8 C7 Si2 111.1(2)
C8 C7 C9 106.6(3)
C8 C7 C10 108.0(4)
C9 C7 Si2 111.9(3)
C9 C7 C10 108.0(3)
C10 C7 Si2 111.0(3)
C7 C8 H8A 109.5
C7 C8 H8B 109.5
C7 C8 H8C 109.5
H8A C8 H8B 109.5
H8A C8 H8C 109.5
H8B C8 H8C 109.5
C7 C9 H9A 109.5
C7 C9 H9B 109.5
C7 C9 H9C 109.5
H9A C9 H9B 109.5
H9A C9 H9C 109.5
H9B C9 H9C 109.5
C7 C10 H10A 109.5
C7 C10 H10B 109.5
C7 C10 H10C 109.5
H10A C10 H10B 109.5
H10A C10 H10C 109.5
H10B C10 H10C 109.5
Si2 C11 H11A 109.5
Si2 C11 H11B 109.5
Si2 C11 H11C 109.5
H11A C11 H11B 109.5
H11A C11 H11C 109.5
H11B C11 H11C 109.5
Si2 C12 Na2 84.57(12)
Si2 C12 H12A 109.5
Si2 C12 H12B 109.5
Si2 C12 H12C 109.5
Na2 C12 H12A 59.0
Na2 C12 H12B 164.9
Na2 C12 H12C 69.1
H12A C12 H12B 109.5
H12A C12 H12C 109.5
H12B C12 H12C 109.5
C14 C13 Si3 110.7(2)
C14 C13 C15 107.8(3)
C14 C13 C16 107.6(3)
C15 C13 Si3 112.4(2)
C16 C13 Si3 111.3(3)
C16 C13 C15 106.8(3)
C13 C14 H14A 109.5
C13 C14 H14B 109.5
C13 C14 H14C 109.5
H14A C14 H14B 109.5
H14A C14 H14C 109.5
H14B C14 H14C 109.5
C13 C15 H15A 109.5
C13 C15 H15B 109.5
C13 C15 H15C 109.5
H15A C15 H15B 109.5
H15A C15 H15C 109.5
H15B C15 H15C 109.5
C13 C16 H16A 109.5
C13 C16 H16B 109.5
C13 C16 H16C 109.5
H16A C16 H16B 109.5
H16A C16 H16C 109.5
H16B C16 H16C 109.5
Si3 C17 H17A 109.5
Si3 C17 H17B 109.5
Si3 C17 H17C 109.5
H17A C17 H17B 109.5
H17A C17 H17C 109.5
H17B C17 H17C 109.5
Si3 C18 Na1 82.47(13)
Si3 C18 H18A 109.5
Si3 C18 H18B 109.5
Si3 C18 H18C 109.5
Na1 C18 H18A 57.5
Na1 C18 H18B 165.5
Na1 C18 H18C 72.6
H18A C18 H18B 109.5
H18A C18 H18C 109.5
H18B C18 H18C 109.5
C20 C19 Si4 111.3(3)
C21 C19 Si4 110.3(3)
C21 C19 C20 108.4(3)
C21 C19 C22 108.6(4)
C22 C19 Si4 110.8(3)
C22 C19 C20 107.4(4)
C19 C20 H20A 109.5
C19 C20 H20B 109.5
C19 C20 H20C 109.5
H20A C20 H20B 109.5
H20A C20 H20C 109.5
H20B C20 H20C 109.5
C19 C21 H21A 109.5
C19 C21 H21B 109.5
C19 C21 H21C 109.5
H21A C21 H21B 109.5
H21A C21 H21C 109.5
H21B C21 H21C 109.5
C19 C22 H22A 109.5
C19 C22 H22B 109.5
C19 C22 H22C 109.5
H22A C22 H22B 109.5
H22A C22 H22C 109.5
H22B C22 H22C 109.5
Si4 C23 H23A 109.5
Si4 C23 H23B 109.5
Si4 C23 H23C 109.5
H23A C23 H23B 109.5
H23A C23 H23C 109.5
H23B C23 H23C 109.5
Si4 C24 Na2 82.93(12)
Si4 C24 H24A 109.5
Si4 C24 H24B 109.5
Si4 C24 H24C 109.5
Na2 C24 H24A 58.0
Na2 C24 H24B 165.6
Na2 C24 H24C 71.6
H24A C24 H24B 109.5
H24A C24 H24C 109.5
H24B C24 H24C 109.5
O1 C25 H25A 109.6
O1 C25 H25B 109.6
H25A C25 H25B 108.2
C26A C25 O1 110.1(8)
C26A C25 H25A 109.6
C26A C25 H25B 109.6
H26A C26 H26B 109.1
C27A C26 H26A 111.1
C27A C26 H26B 111.1
C25A C26 H26A 111.1
C25A C26 H26B 111.1
C25A C26 C27A 103.3(8)
H27A C27 H27B 108.5
C28 C27 H27A 110.3
C28 C27 H27B 110.3
C28 C27 C26A 107.3(9)
C26A C27 H27A 110.3
C26A C27 H27B 110.3
O1 C28 H28A 110.1
O1 C28 H28B 110.1
C27 C28 O1 108.1(8)
C27 C28 H28A 110.1
C27 C28 H28B 110.1
H28A C28 H28B 108.4
O2 C29 H29A 110.6
O2 C29 H29B 110.6
O2 C29 C30 105.7(5)
H29A C29 H29B 108.7
C30 C29 H29A 110.6
C30 C29 H29B 110.6
C29 C30 H30A 110.5
C29 C30 H30B 110.5
C29 C30 C31 105.9(5)
H30A C30 H30B 108.7
C31 C30 H30A 110.5
C31 C30 H30B 110.5
C30 C31 H31A 110.6
C30 C31 H31B 110.6
H31A C31 H31B 108.7
C32 C31 C30 105.7(5)
C32 C31 H31A 110.6
C32 C31 H31B 110.6
O2 C32 C31 107.7(4)
O2 C32 H32A 110.2
O2 C32 H32B 110.2
C31 C32 H32A 110.2
C31 C32 H32B 110.2
H32A C32 H32B 108.5
O2 C29A H29C 109.4
O2 C29A H29D 109.4
O2 C29A C30A 111.2(12)
H29C C29A H29D 108.0
C30A C29A H29C 109.4
C30A C29A H29D 109.4
C29A C30A H30C 111.7
C29A C30A H30D 111.7
C29A C30A C31A 100.2(13)
H30C C30A H30D 109.5
C31A C30A H30C 111.7
C31A C30A H30D 111.7
C30A C31A H31C 109.3
C30A C31A H31D 109.3
H31C C31A H31D 108.0
C32A C31A C30A 111.6(13)
C32A C31A H31C 109.3
C32A C31A H31D 109.3
O2 C32A H32C 110.5
O2 C32A H32D 110.5
C31A C32A O2 106.2(10)
C31A C32A H32C 110.5
C31A C32A H32D 110.5
H32C C32A H32D 108.7
C26 C27A H27C 111.1
C26 C27A H27D 111.1
H27C C27A H27D 109.1
C28A C27A C26 103.2(8)
C28A C27A H27C 111.1
C28A C27A H27D 111.1
C25 C26A C27 105.1(9)
C25 C26A H26C 110.7
C25 C26A H26D 110.7
C27 C26A H26C 110.7
C27 C26A H26D 110.7
H26C C26A H26D 108.8
O1 C28A H28C 109.9
O1 C28A H28D 109.9
C27A C28A O1 108.9(7)
C27A C28A H28C 109.9
C27A C28A H28D 109.9
H28C C28A H28D 108.3
O1 C25A H25C 110.3
O1 C25A H25D 110.3
C26 C25A O1 107.2(7)
C26 C25A H25C 110.3
C26 C25A H25D 110.3
H25C C25A H25D 108.5

loop_
_geom_bond_atom_site_label_1
_geom_bond_atom_site_label_2
_geom_bond_distance
Si1 N1 1.697(3)
Si1 C1 1.919(4)
Si1 C5 1.885(4)
Si1 C6 1.889(4)
Si2 N1 1.692(3)
Si2 C7 1.945(4)
Si2 C11 1.882(4)
Si2 C12 1.894(3)
Si3 N2 1.692(3)
Si3 C13 1.940(4)
Si3 C17 1.884(4)
Si3 C18 1.891(4)
Si4 N2 1.698(3)
Si4 C19 1.911(4)
Si4 C23 1.889(4)
Si4 C24 1.888(4)
Na1 O1 2.333(3)
Na1 N1 2.472(3)
Na1 N2 2.485(3)
Na1 C5 3.027(4)
Na1 C18 2.942(4)
Na2 O2 2.361(3)
Na2 N1 2.502(3)
Na2 N2 2.499(3)
Na2 C12 2.828(4)
Na2 C24 2.921(4)
O1 C25 1.447(3)
O1 C28 1.447(3)
O1 C28A 1.447(3)
O1 C25A 1.446(3)
O2 C29 1.446(3)
O2 C32 1.449(3)
O2 C29A 1.448(3)
O2 C32A 1.446(3)
C1 C2 1.524(5)
C1 C3 1.520(5)
C1 C4 1.542(5)
C2 H2A 0.9600
C2 H2B 0.9600
C2 H2C 0.9600
C3 H3A 0.9600
C3 H3B 0.9600
C3 H3C 0.9600
C4 H4A 0.9600
C4 H4B 0.9600
C4 H4C 0.9600
C5 H5A 0.9600
C5 H5B 0.9600
C5 H5C 0.9600
C6 H6A 0.9600
C6 H6B 0.9600
C6 H6C 0.9600
C7 C8 1.522(5)
C7 C9 1.531(5)
C7 C10 1.534(5)
C8 H8A 0.9600
C8 H8B 0.9600
C8 H8C 0.9600
C9 H9A 0.9600
C9 H9B 0.9600
C9 H9C 0.9600
C10 H10A 0.9600
C10 H10B 0.9600
C10 H10C 0.9600
C11 H11A 0.9600
C11 H11B 0.9600
C11 H11C 0.9600
C12 H12A 0.9600
C12 H12B 0.9600
C12 H12C 0.9600
C13 C14 1.526(5)
C13 C15 1.541(5)
C13 C16 1.540(5)
C14 H14A 0.9600
C14 H14B 0.9600
C14 H14C 0.9600
C15 H15A 0.9600
C15 H15B 0.9600
C15 H15C 0.9600
C16 H16A 0.9600
C16 H16B 0.9600
C16 H16C 0.9600
C17 H17A 0.9600
C17 H17B 0.9600
C17 H17C 0.9600
C18 H18A 0.9600
C18 H18B 0.9600
C18 H18C 0.9600
C19 C20 1.528(5)
C19 C21 1.524(6)
C19 C22 1.527(5)
C20 H20A 0.9600
C20 H20B 0.9600
C20 H20C 0.9600
C21 H21A 0.9600
C21 H21B 0.9600
C21 H21C 0.9600
C22 H22A 0.9600
C22 H22B 0.9600
C22 H22C 0.9600
C23 H23A 0.9600
C23 H23B 0.9600
C23 H23C 0.9600
C24 H24A 0.9600
C24 H24B 0.9600
C24 H24C 0.9600
C25 H25A 0.9700
C25 H25B 0.9700
C25 C26A 1.433(10)
C26 H26A 0.9700
C26 H26B 0.9700
C26 C27A 1.588(11)
C26 C25A 1.424(10)
C27 H27A 0.9700
C27 H27B 0.9700
C27 C28 1.435(10)
C27 C26A 1.528(11)
C28 H28A 0.9700
C28 H28B 0.9700
C29 H29A 0.9700
C29 H29B 0.9700
C29 C30 1.455(7)
C30 H30A 0.9700
C30 H30B 0.9700
C30 C31 1.476(7)
C31 H31A 0.9700
C31 H31B 0.9700
C31 C32 1.468(7)
C32 H32A 0.9700
C32 H32B 0.9700
C29A H29C 0.9700
C29A H29D 0.9700
C29A C30A 1.481(13)
C30A H30C 0.9700
C30A H30D 0.9700
C30A C31A 1.548(14)
C31A H31C 0.9700
C31A H31D 0.9700
C31A C32A 1.442(13)
C32A H32C 0.9700
C32A H32D 0.9700
C27A H27C 0.9700
C27A H27D 0.9700
C27A C28A 1.426(9)
C26A H26C 0.9700
C26A H26D 0.9700
C28A H28C 0.9700
C28A H28D 0.9700
C25A H25C 0.9700
C25A H25D 0.9700

loop_
_geom_torsion_atom_site_label_1
_geom_torsion_atom_site_label_2
_geom_torsion_atom_site_label_3
_geom_torsion_atom_site_label_4
_geom_torsion
Na1 O1 C25 C26A -175.7(7)
Na1 O1 C28 C27 171.2(7)
Na1 O1 C28A C27A -175.4(7)
Na1 O1 C25A C26 -164.9(6)
Na2 O2 C29 C30 -170.4(4)
Na2 O2 C32 C31 -177.9(4)
Na2 O2 C29A C30A 172.7(10)
Na2 O2 C32A C31A -177.4(10)
O1 C25 C26A C27 -2.7(14)
O2 C29 C30 C31 -28.7(7)
O2 C29A C30A C31A 13.1(19)
N1 Si1 C5 Na1 -0.18(15)
N1 Si2 C12 Na2 -9.81(15)
N2 Si3 C18 Na1 -10.65(14)
N2 Si4 C24 Na2 0.69(15)
C1 Si1 N1 Si2 -99.8(2)
C1 Si1 N1 Na1 120.31(15)
C1 Si1 N1 Na2 40.6(2)
C1 Si1 C5 Na1 -124.91(13)
C5 Si1 N1 Si2 140.1(2)
C5 Si1 N1 Na1 0.22(19)
C5 Si1 N1 Na2 -79.5(2)
C6 Si1 N1 Si2 23.1(3)
C6 Si1 N1 Na1 -116.71(17)
C6 Si1 N1 Na2 163.61(18)
C6 Si1 C5 Na1 124.60(15)
C7 Si2 N1 Si1 -80.6(2)
C7 Si2 N1 Na1 54.5(2)
C7 Si2 N1 Na2 131.58(15)
C7 Si2 C12 Na2 -135.30(13)
C11 Si2 N1 Si1 44.7(3)
C11 Si2 N1 Na1 179.83(15)
C11 Si2 N1 Na2 -103.06(16)
C11 Si2 C12 Na2 113.84(14)
C12 Si2 N1 Si1 159.01(19)
C12 Si2 N1 Na1 -65.88(18)
C12 Si2 N1 Na2 11.23(17)
C13 Si3 N2 Si4 -76.7(2)
C13 Si3 N2 Na1 133.59(14)
C13 Si3 N2 Na2 55.52(19)
C13 Si3 C18 Na1 -136.23(12)
C17 Si3 N2 Si4 47.8(3)
C17 Si3 N2 Na1 -101.91(16)
C17 Si3 N2 Na2 -179.99(15)
C17 Si3 C18 Na1 113.06(14)
C18 Si3 N2 Si4 162.49(19)
C18 Si3 N2 Na1 12.81(17)
C18 Si3 N2 Na2 -65.27(19)
C19 Si4 N2 Si3 -103.1(2)
C19 Si4 N2 Na1 40.4(2)
C19 Si4 N2 Na2 118.30(16)
C19 Si4 C24 Na2 -123.84(14)
C23 Si4 N2 Si3 20.1(3)
C23 Si4 N2 Na1 163.54(16)
C23 Si4 N2 Na2 -118.54(15)
C23 Si4 C24 Na2 126.31(14)
C24 Si4 N2 Si3 137.8(2)
C24 Si4 N2 Na1 -78.7(2)
C24 Si4 N2 Na2 -0.81(18)
C25 O1 C28 C27 -14.4(12)
C26 C27A C28A O1 -18.1(12)
C28 O1 C25 C26A 10.5(11)
C28 C27 C26A C25 -6.2(16)
C29 O2 C32 C31 -14.2(6)
C29 C30 C31 C32 19.8(8)
C30 C31 C32 O2 -3.5(8)
C32 O2 C29 C30 26.6(6)
C29A O2 C32A C31A 10.5(17)
C29A C30A C31A C32A -7(2)
C30A C31A C32A O2 -2(2)
C32A O2 C29A C30A -15.6(18)
C27A C26 C25A O1 -28.7(11)
C26A C27 C28 O1 12.7(15)
C28A O1 C25A C26 18.7(10)
C25A O1 C28A C27A 1.1(11)
C25A C26 C27A C28A 28.9(13)
